data_1567274
loop_
_publ_author_name
'Liu, Zhen'
'Wei, Yin'
'Shi, Min'

_publ_section_title
;
 A concise method for cyclic gem-difluoroacyl scaffolds via
 visible-light-mediated redox-neutral cascade radical cyclization of
 alkenes
;
_journal_issue 17
_journal_name_full 'Catalysis Science &amp; Technology'
_journal_page_first 5325
_journal_page_last 5331
_journal_paper_doi 10.1039/D2CY01067D
_journal_volume 12
_journal_year 2022
_chemical_absolute_configuration unk
_chemical_formula_sum 'C19 H15 F2 N O'
_chemical_formula_weight 311.32
_space_group_crystal_system triclinic
_space_group_IT_number 1
_space_group_name_Hall 'P 1'
_space_group_name_H-M_alt 'P 1'
_atom_sites_solution_hydrogens geom
_audit_creation_method SHELXL-2013
_audit_update_record
;
2021-10-20 deposited with the CCDC.	2022-07-14 downloaded from the CCDC.
;
_cell_angle_alpha 70.0900(10)
_cell_angle_beta 86.9720(10)
_cell_angle_gamma 85.4380(10)
_cell_formula_units_Z 1
_cell_length_a 5.5106(2)
_cell_length_b 7.7117(3)
_cell_length_c 9.6692(3)
_cell_measurement_reflns_used 5270
_cell_measurement_temperature 293(2)
_cell_measurement_theta_max 54.200
_cell_measurement_theta_min 4.482
_cell_volume 384.97(2)
_computing_cell_refinement 'Bruker SAINT'
_computing_data_collection 'Bruker APEX2'
_computing_data_reduction 'Bruker SAINT'
_computing_molecular_graphics 'Bruker SHELXTL'
_computing_publication_material 'Bruker SHELXTL'
_computing_structure_refinement 'SHELXL-2013 (Sheldrick, 2013)'
_computing_structure_solution 'SHELXS-97 (Sheldrick 2008)'
_diffrn_ambient_temperature 293(2)
_diffrn_measured_fraction_theta_full 0.987
_diffrn_measured_fraction_theta_max 0.988
_diffrn_measurement_device_type 'Bruker APEX-II CCD'
_diffrn_measurement_method '\f and \w scans'
_diffrn_radiation_type MoK\a
_diffrn_radiation_wavelength 0.71073
_diffrn_reflns_av_R_equivalents 0.0223
_diffrn_reflns_av_unetI/netI 0.0261
_diffrn_reflns_Laue_measured_fraction_full 0.987
_diffrn_reflns_Laue_measured_fraction_max 0.988
_diffrn_reflns_limit_h_max 6
_diffrn_reflns_limit_h_min -6
_diffrn_reflns_limit_k_max 9
_diffrn_reflns_limit_k_min -9
_diffrn_reflns_limit_l_max 11
_diffrn_reflns_limit_l_min -11
_diffrn_reflns_number 7760
_diffrn_reflns_point_group_measured_fraction_full 0.984
_diffrn_reflns_point_group_measured_fraction_max 0.982
_diffrn_reflns_theta_full 25.242
_diffrn_reflns_theta_max 25.998
_diffrn_reflns_theta_min 4.389
_exptl_absorpt_coefficient_mu 0.099
_exptl_absorpt_correction_T_max 0.7456
_exptl_absorpt_correction_T_min 0.6815
_exptl_absorpt_correction_type multi-scan
_exptl_absorpt_process_details sadabs
_exptl_crystal_colour colorless
_exptl_crystal_density_diffrn 1.343
_exptl_crystal_description prismatic
_exptl_crystal_F_000 162
_exptl_crystal_size_max 0.130
_exptl_crystal_size_mid 0.110
_exptl_crystal_size_min 0.090
_refine_diff_density_max 0.121
_refine_diff_density_min -0.094
_refine_diff_density_rms 0.021
_refine_ls_abs_structure_details
; 
 Flack x determined using 1299 quotients [(I+)-(I-)]/[(I+)+(I-)] 
 (Parsons and Flack (2004), Acta Cryst. A60, s61). 
;
_refine_ls_abs_structure_Flack -0.2(2)
_refine_ls_extinction_coef 0.17(6)
_refine_ls_extinction_expression Fc^*^=kFc[1+0.001xFc^2^\l^3^/sin(2\q)]^-1/4^
_refine_ls_extinction_method SHELXL
_refine_ls_goodness_of_fit_ref 1.036
_refine_ls_hydrogen_treatment constr
_refine_ls_matrix_type full
_refine_ls_number_parameters 210
_refine_ls_number_reflns 2960
_refine_ls_number_restraints 3
_refine_ls_restrained_S_all 1.036
_refine_ls_R_factor_all 0.0334
_refine_ls_R_factor_gt 0.0310
_refine_ls_shift/su_max 0.007
_refine_ls_shift/su_mean 0.000
_refine_ls_structure_factor_coef Fsqd
_refine_ls_weighting_details 'w=1/[\s^2^(Fo^2^)+(0.0453P)^2^+0.0240P] where P=(Fo^2^+2Fc^2^)/3'
_refine_ls_weighting_scheme calc
_refine_ls_wR_factor_gt 0.0783
_refine_ls_wR_factor_ref 0.0809
_reflns_Friedel_coverage 0.988
_reflns_Friedel_fraction_full 0.981
_reflns_Friedel_fraction_max 0.976
_reflns_number_gt 2800
_reflns_number_total 2960
_reflns_threshold_expression 'I > 2\s(I)'
_cod_data_source_file d2cy01067d2.cif
_cod_data_source_block mo_d8v21803_0m
_cod_depositor_comments 'Adding full bibliography for 1567274--1567275.cif.'
_cod_database_code 1567274
_shelx_space_group_comment
; 
The symmetry employed for this shelxl refinement is uniquely defined 
by the following loop, which should always be used as a source of 
symmetry information in preference to the above space-group names. 
They are only intended as comments. 
;
_shelx_estimated_absorpt_t_min 0.987
_shelx_estimated_absorpt_t_max 0.991
_shelxl_version_number 2013-4

loop_
_space_group_symop_operation_xyz
'x, y, z'

loop_
_atom_site_label
_atom_site_type_symbol
_atom_site_fract_x
_atom_site_fract_y
_atom_site_fract_z
_atom_site_U_iso_or_equiv
_atom_site_adp_type
_atom_site_occupancy
_atom_site_site_symmetry_order
_atom_site_calc_flag
_atom_site_refinement_flags_posn
_atom_site_refinement_flags_adp
_atom_site_refinement_flags_occupancy
_atom_site_disorder_assembly
_atom_site_disorder_group
F1 F 0.2518(3) 0.8391(2) 0.35258(16) 0.0640(4) Uani 1 1 d . . . . .
F2 F 0.3483(3) 1.01369(19) 0.4747(2) 0.0728(5) Uani 1 1 d . . . . .
O1 O 0.1061(3) 0.7444(3) 0.6698(2) 0.0634(5) Uani 1 1 d . . . . .
N1 N 0.6864(3) 0.2985(2) 0.6301(2) 0.0433(5) Uani 1 1 d . . . . .
C1 C 0.5268(4) 0.2163(3) 0.7462(2) 0.0463(5) Uani 1 1 d . . . . .
C2 C 0.5302(6) 0.0325(4) 0.8391(3) 0.0637(7) Uani 1 1 d . . . . .
H2 H 0.6494 -0.0552 0.8292 0.076 Uiso 1 1 calc R U . . .
C3 C 0.3483(7) -0.0126(4) 0.9462(4) 0.0773(9) Uani 1 1 d . . . . .
H3 H 0.3450 -0.1338 1.0104 0.093 Uiso 1 1 calc R U . . .
C4 C 0.1693(6) 0.1186(5) 0.9607(3) 0.0732(8) Uani 1 1 d . . . . .
H4 H 0.0481 0.0831 1.0336 0.088 Uiso 1 1 calc R U . . .
C5 C 0.1684(5) 0.3002(4) 0.8692(3) 0.0580(7) Uani 1 1 d . . . . .
H5 H 0.0492 0.3874 0.8801 0.070 Uiso 1 1 calc R U . . .
C6 C 0.3508(4) 0.3501(3) 0.7599(2) 0.0443(5) Uani 1 1 d . . . . .
C7 C 0.4078(4) 0.5196(3) 0.6459(2) 0.0403(5) Uani 1 1 d . . . . .
C8 C 0.2855(4) 0.6989(3) 0.6066(2) 0.0445(5) Uani 1 1 d . . . . .
C9 C 0.3896(4) 0.8406(3) 0.4668(3) 0.0469(5) Uani 1 1 d . . . . .
C10 C 0.6562(4) 0.8105(3) 0.4321(3) 0.0471(5) Uani 1 1 d . . . . .
H10A H 0.7511 0.8412 0.5012 0.056 Uiso 1 1 calc R U . . .
H10B H 0.6943 0.8944 0.3344 0.056 Uiso 1 1 calc R U . . .
C11 C 0.7342(4) 0.6108(3) 0.4388(2) 0.0397(5) Uani 1 1 d . . . . .
H11 H 0.9098 0.5926 0.4552 0.048 Uiso 1 1 calc R U . . .
C12 C 0.6138(4) 0.4795(3) 0.5703(2) 0.0382(5) Uani 1 1 d . . . . .
C13 C 0.6934(4) 0.5723(3) 0.2971(2) 0.0411(5) Uani 1 1 d . . . . .
C14 C 0.5078(4) 0.4691(4) 0.2835(3) 0.0539(6) Uani 1 1 d . . . . .
H14 H 0.3997 0.4218 0.3622 0.065 Uiso 1 1 calc R U . . .
C15 C 0.4821(5) 0.4357(5) 0.1536(3) 0.0677(8) Uani 1 1 d . . . . .
H15 H 0.3568 0.3660 0.1456 0.081 Uiso 1 1 calc R U . . .
C16 C 0.6394(6) 0.5044(5) 0.0365(3) 0.0689(8) Uani 1 1 d . . . . .
H16 H 0.6204 0.4823 -0.0509 0.083 Uiso 1 1 calc R U . . .
C17 C 0.8258(5) 0.6062(4) 0.0490(3) 0.0623(7) Uani 1 1 d . . . . .
H17 H 0.9338 0.6525 -0.0300 0.075 Uiso 1 1 calc R U . . .
C18 C 0.8528(4) 0.6398(3) 0.1785(3) 0.0505(6) Uani 1 1 d . . . . .
H18 H 0.9794 0.7085 0.1863 0.061 Uiso 1 1 calc R U . . .
C19 C 0.8909(5) 0.2018(3) 0.5796(3) 0.0536(6) Uani 1 1 d . . . . .
H19A H 0.8396 0.1625 0.5022 0.080 Uiso 1 1 calc R U . . .
H19B H 0.9474 0.0958 0.6600 0.080 Uiso 1 1 calc R U . . .
H19C H 1.0204 0.2832 0.5433 0.080 Uiso 1 1 calc R U . . .

loop_
_atom_site_aniso_label
_atom_site_aniso_U_11
_atom_site_aniso_U_22
_atom_site_aniso_U_33
_atom_site_aniso_U_23
_atom_site_aniso_U_13
_atom_site_aniso_U_12
F1 0.0528(9) 0.0745(10) 0.0575(9) -0.0129(7) -0.0084(7) -0.0002(7)
F2 0.0733(11) 0.0408(8) 0.1042(13) -0.0285(8) 0.0135(9) 0.0045(7)
O1 0.0545(10) 0.0643(12) 0.0703(12) -0.0268(9) 0.0117(8) 0.0123(8)
N1 0.0413(10) 0.0401(10) 0.0496(10) -0.0178(8) 0.0021(8) 0.0012(8)
C1 0.0482(13) 0.0442(12) 0.0464(12) -0.0156(10) -0.0015(10) -0.0012(10)
C2 0.0700(17) 0.0480(14) 0.0636(17) -0.0085(12) 0.0030(13) 0.0009(12)
C3 0.086(2) 0.0577(17) 0.0717(19) -0.0015(14) 0.0116(16) -0.0091(16)
C4 0.080(2) 0.073(2) 0.0573(17) -0.0114(14) 0.0192(14) -0.0165(16)
C5 0.0559(15) 0.0659(17) 0.0539(14) -0.0235(12) 0.0123(11) -0.0077(12)
C6 0.0437(12) 0.0499(13) 0.0432(11) -0.0205(9) 0.0003(9) -0.0045(9)
C7 0.0391(11) 0.0428(11) 0.0429(11) -0.0198(9) 0.0008(8) -0.0026(9)
C8 0.0395(12) 0.0497(13) 0.0512(13) -0.0268(11) -0.0007(9) 0.0006(10)
C9 0.0485(13) 0.0359(11) 0.0587(14) -0.0196(10) -0.0025(11) 0.0005(9)
C10 0.0440(12) 0.0405(12) 0.0609(13) -0.0225(10) 0.0054(10) -0.0078(9)
C11 0.0330(10) 0.0404(11) 0.0490(12) -0.0195(9) 0.0018(8) -0.0032(9)
C12 0.0364(10) 0.0379(11) 0.0440(11) -0.0187(9) -0.0020(8) -0.0016(8)
C13 0.0380(11) 0.0394(11) 0.0464(12) -0.0163(9) 0.0016(9) 0.0004(8)
C14 0.0459(13) 0.0650(16) 0.0591(14) -0.0307(12) 0.0015(11) -0.0107(11)
C15 0.0584(16) 0.086(2) 0.0743(19) -0.0459(17) -0.0051(14) -0.0099(15)
C16 0.0660(17) 0.093(2) 0.0587(16) -0.0429(15) -0.0068(14) 0.0117(16)
C17 0.0617(16) 0.0736(17) 0.0505(14) -0.0230(12) 0.0083(12) 0.0036(13)
C18 0.0459(13) 0.0543(14) 0.0527(13) -0.0207(11) 0.0066(10) -0.0044(10)
C19 0.0478(13) 0.0468(13) 0.0688(16) -0.0261(11) 0.0020(11) 0.0076(10)

loop_
_atom_type_symbol
_atom_type_description
_atom_type_scat_dispersion_real
_atom_type_scat_dispersion_imag
_atom_type_scat_source
C C 0.0033 0.0016 'International Tables Vol C Tables 4.2.6.8 and 6.1.1.4'
H H 0.0000 0.0000 'International Tables Vol C Tables 4.2.6.8 and 6.1.1.4'
F F 0.0171 0.0103 'International Tables Vol C Tables 4.2.6.8 and 6.1.1.4'
N N 0.0061 0.0033 'International Tables Vol C Tables 4.2.6.8 and 6.1.1.4'
O O 0.0106 0.0060 'International Tables Vol C Tables 4.2.6.8 and 6.1.1.4'

loop_
_geom_angle_atom_site_label_1
_geom_angle_atom_site_label_2
_geom_angle_atom_site_label_3
_geom_angle
_geom_angle_site_symmetry_1
_geom_angle_site_symmetry_3
_geom_angle_publ_flag
C12 N1 C1 108.54(17) . . ?
C12 N1 C19 126.46(19) . . ?
C1 N1 C19 124.96(19) . . ?
N1 C1 C6 108.85(19) . . ?
N1 C1 C2 128.7(2) . . ?
C6 C1 C2 122.5(2) . . ?
C3 C2 C1 116.8(3) . . ?
C3 C2 H2 121.6 . . ?
C1 C2 H2 121.6 . . ?
C2 C3 C4 121.6(3) . . ?
C2 C3 H3 119.2 . . ?
C4 C3 H3 119.2 . . ?
C5 C4 C3 121.2(3) . . ?
C5 C4 H4 119.4 . . ?
C3 C4 H4 119.4 . . ?
C4 C5 C6 118.4(3) . . ?
C4 C5 H5 120.8 . . ?
C6 C5 H5 120.8 . . ?
C1 C6 C5 119.5(2) . . ?
C1 C6 C7 106.00(19) . . ?
C5 C6 C7 134.5(2) . . ?
C12 C7 C8 122.9(2) . . ?
C12 C7 C6 106.9(2) . . ?
C8 C7 C6 130.2(2) . . ?
O1 C8 C7 126.3(2) . . ?
O1 C8 C9 119.4(2) . . ?
C7 C8 C9 114.28(18) . . ?
F2 C9 F1 105.45(18) . . ?
F2 C9 C10 108.71(19) . . ?
F1 C9 C10 110.1(2) . . ?
F2 C9 C8 109.47(19) . . ?
F1 C9 C8 106.27(18) . . ?
C10 C9 C8 116.28(19) . . ?
C9 C10 C11 114.02(18) . . ?
C9 C10 H10A 108.7 . . ?
C11 C10 H10A 108.7 . . ?
C9 C10 H10B 108.7 . . ?
C11 C10 H10B 108.7 . . ?
H10A C10 H10B 107.6 . . ?
C12 C11 C13 112.78(17) . . ?
C12 C11 C10 108.72(17) . . ?
C13 C11 C10 114.23(19) . . ?
C12 C11 H11 106.9 . . ?
C13 C11 H11 106.9 . . ?
C10 C11 H11 106.9 . . ?
N1 C12 C7 109.70(19) . . ?
N1 C12 C11 123.99(18) . . ?
C7 C12 C11 126.3(2) . . ?
C14 C13 C18 118.6(2) . . ?
C14 C13 C11 122.8(2) . . ?
C18 C13 C11 118.6(2) . . ?
C15 C14 C13 120.3(2) . . ?
C15 C14 H14 119.8 . . ?
C13 C14 H14 119.8 . . ?
C16 C15 C14 120.6(3) . . ?
C16 C15 H15 119.7 . . ?
C14 C15 H15 119.7 . . ?
C15 C16 C17 119.6(2) . . ?
C15 C16 H16 120.2 . . ?
C17 C16 H16 120.2 . . ?
C16 C17 C18 120.1(3) . . ?
C16 C17 H17 120.0 . . ?
C18 C17 H17 120.0 . . ?
C17 C18 C13 120.7(2) . . ?
C17 C18 H18 119.6 . . ?
C13 C18 H18 119.6 . . ?
N1 C19 H19A 109.5 . . ?
N1 C19 H19B 109.5 . . ?
H19A C19 H19B 109.5 . . ?
N1 C19 H19C 109.5 . . ?
H19A C19 H19C 109.5 . . ?
H19B C19 H19C 109.5 . . ?

loop_
_geom_bond_atom_site_label_1
_geom_bond_atom_site_label_2
_geom_bond_distance
_geom_bond_site_symmetry_2
_geom_bond_publ_flag
F1 C9 1.377(3) . ?
F2 C9 1.363(3) . ?
O1 C8 1.225(3) . ?
N1 C12 1.352(3) . ?
N1 C1 1.391(3) . ?
N1 C19 1.456(3) . ?
C1 C6 1.394(3) . ?
C1 C2 1.395(4) . ?
C2 C3 1.378(4) . ?
C2 H2 0.9300 . ?
C3 C4 1.393(5) . ?
C3 H3 0.9300 . ?
C4 C5 1.378(4) . ?
C4 H4 0.9300 . ?
C5 C6 1.396(3) . ?
C5 H5 0.9300 . ?
C6 C7 1.439(3) . ?
C7 C12 1.388(3) . ?
C7 C8 1.425(3) . ?
C8 C9 1.537(3) . ?
C9 C10 1.507(3) . ?
C10 C11 1.546(3) . ?
C10 H10A 0.9700 . ?
C10 H10B 0.9700 . ?
C11 C12 1.491(3) . ?
C11 C13 1.529(3) . ?
C11 H11 0.9800 . ?
C13 C14 1.383(3) . ?
C13 C18 1.384(3) . ?
C14 C15 1.381(4) . ?
C14 H14 0.9300 . ?
C15 C16 1.369(4) . ?
C15 H15 0.9300 . ?
C16 C17 1.376(4) . ?
C16 H16 0.9300 . ?
C17 C18 1.380(4) . ?
C17 H17 0.9300 . ?
C18 H18 0.9300 . ?
C19 H19A 0.9600 . ?
C19 H19B 0.9600 . ?
C19 H19C 0.9600 . ?

loop_
_geom_hbond_atom_site_label_D
_geom_hbond_atom_site_label_H
_geom_hbond_atom_site_label_A
_geom_hbond_distance_DH
_geom_hbond_distance_HA
_geom_hbond_distance_DA
_geom_hbond_angle_DHA
_geom_hbond_site_symmetry_A
C10 H10A O1 0.97 2.51 3.360(3) 145.8 1_655

loop_
_geom_torsion_atom_site_label_1
_geom_torsion_atom_site_label_2
_geom_torsion_atom_site_label_3
_geom_torsion_atom_site_label_4
_geom_torsion
_geom_torsion_site_symmetry_1
_geom_torsion_site_symmetry_2
_geom_torsion_site_symmetry_3
_geom_torsion_site_symmetry_4
_geom_torsion_publ_flag
C12 N1 C1 C6 -0.5(2) . . . . ?
C19 N1 C1 C6 -178.3(2) . . . . ?
C12 N1 C1 C2 179.9(2) . . . . ?
C19 N1 C1 C2 2.1(4) . . . . ?
N1 C1 C2 C3 -180.0(3) . . . . ?
C6 C1 C2 C3 0.5(4) . . . . ?
C1 C2 C3 C4 0.2(5) . . . . ?
C2 C3 C4 C5 -0.7(6) . . . . ?
C3 C4 C5 C6 0.6(5) . . . . ?
N1 C1 C6 C5 179.7(2) . . . . ?
C2 C1 C6 C5 -0.7(3) . . . . ?
N1 C1 C6 C7 0.4(2) . . . . ?
C2 C1 C6 C7 -180.0(2) . . . . ?
C4 C5 C6 C1 0.1(4) . . . . ?
C4 C5 C6 C7 179.2(3) . . . . ?
C1 C6 C7 C12 -0.2(2) . . . . ?
C5 C6 C7 C12 -179.3(3) . . . . ?
C1 C6 C7 C8 178.3(2) . . . . ?
C5 C6 C7 C8 -0.9(4) . . . . ?
C12 C7 C8 O1 -178.6(2) . . . . ?
C6 C7 C8 O1 3.1(4) . . . . ?
C12 C7 C8 C9 4.2(3) . . . . ?
C6 C7 C8 C9 -174.0(2) . . . . ?
O1 C8 C9 F2 30.8(3) . . . . ?
C7 C8 C9 F2 -151.84(19) . . . . ?
O1 C8 C9 F1 -82.6(3) . . . . ?
C7 C8 C9 F1 94.7(2) . . . . ?
O1 C8 C9 C10 154.5(2) . . . . ?
C7 C8 C9 C10 -28.2(3) . . . . ?
F2 C9 C10 C11 172.90(18) . . . . ?
F1 C9 C10 C11 -72.0(3) . . . . ?
C8 C9 C10 C11 48.9(3) . . . . ?
C9 C10 C11 C12 -42.2(3) . . . . ?
C9 C10 C11 C13 84.7(2) . . . . ?
C1 N1 C12 C7 0.4(2) . . . . ?
C19 N1 C12 C7 178.2(2) . . . . ?
C1 N1 C12 C11 -177.12(18) . . . . ?
C19 N1 C12 C11 0.6(3) . . . . ?
C8 C7 C12 N1 -178.7(2) . . . . ?
C6 C7 C12 N1 -0.2(2) . . . . ?
C8 C7 C12 C11 -1.3(3) . . . . ?
C6 C7 C12 C11 177.30(19) . . . . ?
C13 C11 C12 N1 69.6(3) . . . . ?
C10 C11 C12 N1 -162.66(19) . . . . ?
C13 C11 C12 C7 -107.5(2) . . . . ?
C10 C11 C12 C7 20.2(3) . . . . ?
C12 C11 C13 C14 19.0(3) . . . . ?
C10 C11 C13 C14 -105.8(2) . . . . ?
C12 C11 C13 C18 -159.32(19) . . . . ?
C10 C11 C13 C18 75.9(2) . . . . ?
C18 C13 C14 C15 -0.5(4) . . . . ?
C11 C13 C14 C15 -178.8(2) . . . . ?
C13 C14 C15 C16 -0.1(5) . . . . ?
C14 C15 C16 C17 0.5(5) . . . . ?
C15 C16 C17 C18 -0.4(5) . . . . ?
C16 C17 C18 C13 -0.2(4) . . . . ?
C14 C13 C18 C17 0.6(4) . . . . ?
C11 C13 C18 C17 179.0(2) . . . . ?
